data_2240946
loop_
_publ_author_name
'Al-Alshaikh, Monirah A.'
'El-Emam, Ali A.'
'Al-Deeb, Omar A.'
'Abdelbaky, Mohammed S. M.'
'Garcia-Granda, Santiago'

_publ_section_title
;
 Crystal structures of 4-phenylpiperazin-1-ium
 6-chloro-5-ethyl-2,4-dioxopyrimidin-1-ide and 4-phenylpiperazin-1-ium
 6-chloro-5-isopropyl-2,4-dioxopyrimidin-1-ide
;
_journal_issue 8
_journal_name_full 'Acta Crystallographica Section E'
_journal_page_first 956
_journal_page_last 959
_journal_paper_doi 10.1107/S2056989015013298
_journal_volume 71
_journal_year 2015
_chemical_formula_iupac 'C10 H15 N2 +, C6 H6 Cl N2 O2 -'
_chemical_formula_moiety 'C10 H15 N2 +, C6 H6 Cl N2 O2 -'
_chemical_formula_sum 'C16 H21 Cl N4 O2'
_chemical_formula_weight 336.82
_chemical_name_systematic
;
4-Phenylpiperazin-1-ium
6-chloro-5-ethyl-2,4-dioxopyrimidin-1-ide
;
_space_group_crystal_system monoclinic
_space_group_IT_number 14
_space_group_name_Hall '-P 2ybc'
_space_group_name_H-M_alt 'P 1 21/c 1'
_symmetry_space_group_name_Hall '-P 2ybc'
_symmetry_space_group_name_H-M 'P 1 21/c 1'
_atom_sites_solution_hydrogens geom
_atom_sites_solution_primary direct
_atom_sites_solution_secondary difmap
_audit_creation_method SHELXL-2014/7
_cell_angle_alpha 90
_cell_angle_beta 95.065(5)
_cell_angle_gamma 90
_cell_formula_units_Z 8
_cell_length_a 21.6760(10)
_cell_length_b 7.6446(5)
_cell_length_c 20.5444(8)
_cell_measurement_reflns_used 2418
_cell_measurement_temperature 293(2)
_cell_measurement_theta_max 70.284
_cell_measurement_theta_min 4.085
_cell_volume 3391.0(3)
_computing_cell_refinement
;
CrysAlis PRO (Agilent, 2014)
;
_computing_data_collection
;
CrysAlis PRO (Agilent, 2014)
;
_computing_data_reduction
;
CrysAlis PRO (Agilent, 2014)
;
_computing_molecular_graphics
;
Mercury (Macrae <i>et al.</i>,  2008)
;
_computing_publication_material
;
SHELXL2014 (Sheldrick, 2015), PLATON (Spek, 2009) and
publCIF (Westrip, 2010)
;
_computing_structure_refinement
;
SHELXL2014 (Sheldrick, 2015)
;
_computing_structure_solution
;
SIR2011 (Burla <i>et al.</i>,  2012)
;
_diffrn_ambient_temperature 293(2)
_diffrn_detector_area_resol_mean 10.2673
_diffrn_measured_fraction_theta_full 0.999
_diffrn_measured_fraction_theta_max 0.989
_diffrn_measurement_device_type 'Agilent Xcalibur Ruby Gemini'
_diffrn_measurement_method '\w scans'
_diffrn_radiation_type CuK\a
_diffrn_radiation_wavelength 1.54184
_diffrn_reflns_av_R_equivalents 0.1350
_diffrn_reflns_limit_h_max 26
_diffrn_reflns_limit_h_min -26
_diffrn_reflns_limit_k_max 9
_diffrn_reflns_limit_k_min -9
_diffrn_reflns_limit_l_max 25
_diffrn_reflns_limit_l_min -21
_diffrn_reflns_number 32461
_diffrn_reflns_theta_full 67.500
_diffrn_reflns_theta_max 70.723
_diffrn_reflns_theta_min 4.095
_exptl_absorpt_coefficient_mu 2.121
_exptl_absorpt_correction_T_max 0.880
_exptl_absorpt_correction_T_min 0.809
_exptl_absorpt_correction_type multi-scan
_exptl_absorpt_process_details
;
(CrysAlis PRO; Agilent, 2014)
;
_exptl_crystal_colour Colourless
_exptl_crystal_density_diffrn 1.319
_exptl_crystal_density_method 'not measured'
_exptl_crystal_description prism
_exptl_crystal_F_000 1424
_exptl_crystal_size_max 0.1697
_exptl_crystal_size_mid 0.0833
_exptl_crystal_size_min 0.0602
_refine_diff_density_max 0.422
_refine_diff_density_min -0.361
_refine_ls_extinction_method none
_refine_ls_goodness_of_fit_ref 1.007
_refine_ls_hydrogen_treatment constr
_refine_ls_matrix_type full
_refine_ls_number_parameters 415
_refine_ls_number_reflns 6457
_refine_ls_number_restraints 0
_refine_ls_restrained_S_all 1.007
_refine_ls_R_factor_all 0.1314
_refine_ls_R_factor_gt 0.0663
_refine_ls_shift/su_max 0.001
_refine_ls_shift/su_mean 0.000
_refine_ls_structure_factor_coef Fsqd
_refine_ls_weighting_details 'w=1/[\s^2^(Fo^2^)+(0.0563P)^2^] where P=(Fo^2^+2Fc^2^)/3'
_refine_ls_weighting_scheme calc
_refine_ls_wR_factor_gt 0.1423
_refine_ls_wR_factor_ref 0.1848
_reflns_number_gt 3596
_reflns_number_total 6532
_reflns_threshold_expression 'I > 2\s(I)'
_cod_data_source_file su5162sup1.cif
_cod_data_source_block I
_cod_database_code 2240946
_shelx_space_group_comment
;
The symmetry employed for this shelxl refinement is uniquely defined
by the following loop, which should always be used as a source of
symmetry information in preference to the above space-group names.
They are only intended as comments.
;

loop_
_space_group_symop_operation_xyz
'x, y, z'
'-x, y+1/2, -z+1/2'
'-x, -y, -z'
'x, -y-1/2, z-1/2'

loop_
_atom_site_type_symbol
_atom_site_label
_atom_site_fract_x
_atom_site_fract_y
_atom_site_fract_z
_atom_site_U_iso_or_equiv
_atom_site_adp_type
_atom_site_calc_flag
_atom_site_occupancy
Cl Cl2 1.13235(5) 0.04012(14) 0.82294(5) 0.0408(3) Uani d 1
Cl Cl1 0.65035(5) -0.09582(15) 0.82219(5) 0.0437(3) Uani d 1
O O1 0.51594(14) -0.6011(4) 0.82514(13) 0.0381(7) Uani d 1
O O2 0.55114(13) -0.3192(4) 1.02030(13) 0.0344(7) Uani d 1
O O3 1.04166(14) 0.2995(4) 1.02077(13) 0.0378(7) Uani d 1
N N1 0.53525(15) -0.4583(4) 0.92238(15) 0.0288(8) Uani d 1
H H1 0.5119 -0.5322 0.9401 0.035 Uiso calc 1
O O4 1.02351(14) 0.5927(4) 0.82725(14) 0.0415(8) Uani d 1
N N7 1.03409(15) 0.4421(4) 0.92325(15) 0.0306(8) Uani d 1
H H7 1.0140 0.5236 0.9410 0.037 Uiso calc 1
N N2 0.57984(15) -0.3662(4) 0.82841(15) 0.0301(8) Uani d 1
N N8 1.07502(16) 0.3338(5) 0.82954(16) 0.0330(8) Uani d 1
N N3 0.56236(15) 0.6236(4) 0.69138(16) 0.0320(8) Uani d 1
H H3A 0.5695 0.6194 0.7347 0.038 Uiso calc 1
H H3B 0.5338 0.7053 0.6817 0.038 Uiso calc 1
N N4 0.64335(15) 0.3661(5) 0.64533(16) 0.0330(8) Uani d 1
N N5 0.86014(15) 0.0992(4) 0.85634(16) 0.0325(8) Uani d 1
N N6 0.93121(15) -0.1748(4) 0.80703(16) 0.0337(8) Uani d 1
H H6A 0.9565 -0.2655 0.8153 0.040 Uiso calc 1
H H6B 0.9245 -0.1637 0.7639 0.040 Uiso calc 1
C C1 0.54296(19) -0.4798(5) 0.85679(19) 0.0313(9) Uani d 1
C C18 1.05419(19) 0.3021(5) 0.9626(2) 0.0328(10) Uani d 1
C C17 1.04364(19) 0.4618(6) 0.85811(19) 0.0313(9) Uani d 1
C C4 0.60638(18) -0.2374(5) 0.8663(2) 0.0315(9) Uani d 1
C C2 0.56213(18) -0.3272(5) 0.9617(2) 0.0308(9) Uani d 1
C C20 1.09503(18) 0.1988(5) 0.8674(2) 0.0309(9) Uani d 1
C C11 0.68606(18) 0.2301(5) 0.6354(2) 0.0311(9) Uani d 1
C C9 0.6682(2) 0.5311(5) 0.6731(2) 0.0345(10) Uani d 1
H H9A 0.7051 0.5634 0.6524 0.041 Uiso calc 1
H H9B 0.6796 0.5166 0.7195 0.041 Uiso calc 1
C C27 0.82314(18) 0.2433(5) 0.8709(2) 0.0315(9) Uani d 1
C C3 0.60166(18) -0.2074(5) 0.93082(19) 0.0301(9) Uani d 1
C C25 0.82936(19) -0.0520(5) 0.8253(2) 0.0341(10) Uani d 1
H H25A 0.8201 -0.0296 0.7789 0.041 Uiso calc 1
H H25B 0.7907 -0.0736 0.8443 0.041 Uiso calc 1
C C19 1.08842(19) 0.1695(5) 0.93181(19) 0.0316(9) Uani d 1
C C23 0.96153(19) -0.0141(6) 0.8346(2) 0.0357(10) Uani d 1
H H23A 0.9982 0.0104 0.8123 0.043 Uiso calc 1
H H23B 0.9742 -0.0317 0.8806 0.043 Uiso calc 1
C C21 1.1136(2) 0.0116(6) 0.9694(2) 0.0377(10) Uani d 1
H H21A 1.1044 -0.0924 0.9433 0.045 Uiso calc 1
H H21B 1.0928 0.0007 1.0091 0.045 Uiso calc 1
C C28 0.7616(2) 0.2637(6) 0.8454(2) 0.0397(11) Uani d 1
H H28 0.7448 0.1857 0.8139 0.048 Uiso calc 1
C C10 0.62039(19) 0.6734(5) 0.6625(2) 0.0336(10) Uani d 1
H H10A 0.6365 0.7809 0.6825 0.040 Uiso calc 1
H H10B 0.6116 0.6941 0.6161 0.040 Uiso calc 1
C C5 0.6318(2) -0.0569(5) 0.9687(2) 0.0359(10) Uani d 1
H H5A 0.6721 -0.0353 0.9533 0.043 Uiso calc 1
H H5B 0.6381 -0.0893 1.0145 0.043 Uiso calc 1
C C7 0.53832(19) 0.4524(6) 0.6672(2) 0.0378(10) Uani d 1
H H7A 0.5248 0.4610 0.6211 0.045 Uiso calc 1
H H7B 0.5029 0.4196 0.6903 0.045 Uiso calc 1
C C16 0.74788(19) 0.2396(6) 0.6587(2) 0.0357(10) Uani d 1
H H16 0.7618 0.3334 0.6849 0.043 Uiso calc 1
C C15 0.7893(2) 0.1105(6) 0.6436(2) 0.0412(11) Uani d 1
H H15 0.8308 0.1192 0.6592 0.049 Uiso calc 1
C C26 0.87103(19) -0.2105(6) 0.8348(2) 0.0371(10) Uani d 1
H H26A 0.8784 -0.2368 0.8811 0.044 Uiso calc 1
H H26B 0.8511 -0.3110 0.8132 0.044 Uiso calc 1
C C12 0.6660(2) 0.0859(6) 0.5972(2) 0.0369(10) Uani d 1
H H12 0.6246 0.0765 0.5812 0.044 Uiso calc 1
C C8 0.58805(18) 0.3138(5) 0.6776(2) 0.0344(10) Uani d 1
H H8A 0.5991 0.2979 0.7240 0.041 Uiso calc 1
H H8B 0.5724 0.2033 0.6597 0.041 Uiso calc 1
C C32 0.8473(2) 0.3663(5) 0.9167(2) 0.0374(10) Uani d 1
H H32 0.8884 0.3573 0.9337 0.045 Uiso calc 1
C C24 0.91766(19) 0.1391(6) 0.8266(2) 0.0362(10) Uani d 1
H H24A 0.9370 0.2417 0.8473 0.043 Uiso calc 1
H H24B 0.9083 0.1645 0.7805 0.043 Uiso calc 1
C C29 0.7254(2) 0.3984(7) 0.8662(2) 0.0480(12) Uani d 1
H H29 0.6843 0.4089 0.8493 0.058 Uiso calc 1
C C31 0.8113(2) 0.4999(6) 0.9369(2) 0.0442(12) Uani d 1
H H31 0.8282 0.5796 0.9677 0.053 Uiso calc 1
C C13 0.7077(2) -0.0424(6) 0.5832(2) 0.0423(11) Uani d 1
H H13 0.6938 -0.1384 0.5582 0.051 Uiso calc 1
C C22 1.1830(2) 0.0208(6) 0.9874(2) 0.0433(11) Uani d 1
H H22A 1.1963 -0.0826 1.0111 0.065 Uiso calc 1
H H22B 1.2040 0.0288 0.9483 0.065 Uiso calc 1
H H22C 1.1924 0.1219 1.0141 0.065 Uiso calc 1
C C14 0.7692(2) -0.0311(6) 0.6054(2) 0.0450(12) Uani d 1
H H14 0.7970 -0.1173 0.5948 0.054 Uiso calc 1
C C30 0.7503(2) 0.5173(6) 0.9120(2) 0.0487(13) Uani d 1
H H30 0.7261 0.6082 0.9259 0.058 Uiso calc 1
C C6 0.5943(2) 0.1094(6) 0.9627(2) 0.0529(13) Uani d 1
H H6C 0.6158 0.2002 0.9878 0.079 Uiso calc 1
H H6D 0.5887 0.1440 0.9177 0.079 Uiso calc 1
H H6E 0.5546 0.0899 0.9788 0.079 Uiso calc 1

loop_
_atom_site_aniso_label
_atom_site_aniso_U_11
_atom_site_aniso_U_22
_atom_site_aniso_U_33
_atom_site_aniso_U_12
_atom_site_aniso_U_13
_atom_site_aniso_U_23
Cl2 0.0470(6) 0.0405(6) 0.0359(6) 0.0097(5) 0.0099(5) -0.0029(5)
Cl1 0.0503(7) 0.0474(7) 0.0347(6) -0.0174(5) 0.0101(5) 0.0010(5)
O1 0.0488(18) 0.0360(17) 0.0301(16) -0.0110(14) 0.0063(14) -0.0051(13)
O2 0.0396(17) 0.0410(17) 0.0226(15) -0.0075(13) 0.0030(13) 0.0008(12)
O3 0.0446(18) 0.0400(18) 0.0299(16) 0.0085(14) 0.0087(14) 0.0022(13)
N1 0.0337(18) 0.0299(18) 0.0231(17) -0.0075(15) 0.0036(14) 0.0018(14)
O4 0.0462(19) 0.0444(19) 0.0349(17) 0.0130(15) 0.0087(14) 0.0079(14)
N7 0.0323(18) 0.033(2) 0.0266(18) 0.0058(15) 0.0057(15) -0.0034(15)
N2 0.0301(18) 0.036(2) 0.0244(17) -0.0008(15) 0.0033(14) 0.0004(15)
N8 0.0331(19) 0.036(2) 0.0305(19) 0.0011(16) 0.0053(15) -0.0007(16)
N3 0.0349(19) 0.0336(19) 0.0280(18) 0.0064(15) 0.0052(15) -0.0001(15)
N4 0.0304(19) 0.033(2) 0.0355(19) -0.0054(15) 0.0046(15) -0.0023(16)
N5 0.0297(18) 0.0307(19) 0.038(2) 0.0003(15) 0.0089(16) -0.0023(16)
N6 0.038(2) 0.035(2) 0.0287(19) 0.0004(16) 0.0042(16) -0.0002(15)
C1 0.032(2) 0.033(2) 0.028(2) -0.0028(18) 0.0043(18) 0.0009(18)
C18 0.035(2) 0.032(2) 0.032(2) -0.0007(18) 0.0079(19) 0.0012(18)
C17 0.032(2) 0.035(2) 0.028(2) 0.0040(18) 0.0048(18) 0.0007(18)
C4 0.027(2) 0.035(2) 0.033(2) -0.0055(17) 0.0018(18) 0.0043(18)
C2 0.029(2) 0.031(2) 0.032(2) 0.0002(17) 0.0011(18) 0.0027(18)
C20 0.028(2) 0.033(2) 0.032(2) 0.0001(18) 0.0054(18) -0.0055(18)
C11 0.029(2) 0.033(2) 0.032(2) 0.0018(18) 0.0075(18) 0.0018(18)
C9 0.039(2) 0.029(2) 0.036(2) -0.0052(19) 0.009(2) -0.0006(19)
C27 0.031(2) 0.033(2) 0.031(2) -0.0006(18) 0.0070(18) 0.0058(18)
C3 0.031(2) 0.033(2) 0.026(2) -0.0006(17) -0.0008(17) 0.0012(17)
C25 0.032(2) 0.038(2) 0.032(2) -0.0057(19) 0.0044(18) 0.0012(19)
C19 0.034(2) 0.032(2) 0.029(2) 0.0009(18) 0.0051(18) 0.0000(18)
C23 0.031(2) 0.039(3) 0.038(2) -0.0023(19) 0.0063(19) -0.006(2)
C21 0.042(3) 0.038(2) 0.035(2) 0.006(2) 0.010(2) 0.004(2)
C28 0.039(2) 0.044(3) 0.037(3) 0.004(2) 0.006(2) -0.001(2)
C10 0.041(2) 0.033(2) 0.027(2) 0.0013(19) 0.0050(19) 0.0011(18)
C5 0.041(2) 0.039(3) 0.028(2) -0.009(2) 0.0027(19) 0.0014(19)
C7 0.031(2) 0.044(3) 0.038(2) 0.004(2) 0.0009(19) -0.003(2)
C16 0.034(2) 0.038(2) 0.036(2) 0.0002(19) 0.0054(19) -0.0014(19)
C15 0.036(2) 0.045(3) 0.043(3) 0.006(2) 0.008(2) 0.004(2)
C26 0.038(2) 0.039(3) 0.034(2) -0.006(2) 0.007(2) -0.0022(19)
C12 0.040(2) 0.037(2) 0.034(2) 0.000(2) 0.0024(19) 0.0026(19)
C8 0.035(2) 0.031(2) 0.038(2) -0.0043(19) 0.0045(19) -0.0033(19)
C32 0.039(2) 0.033(2) 0.041(3) -0.0047(19) 0.011(2) -0.002(2)
C24 0.032(2) 0.041(3) 0.037(2) -0.0063(19) 0.0111(19) -0.002(2)
C29 0.044(3) 0.055(3) 0.045(3) 0.015(2) 0.006(2) 0.005(2)
C31 0.055(3) 0.037(3) 0.043(3) -0.001(2) 0.017(2) -0.003(2)
C13 0.058(3) 0.034(2) 0.037(3) -0.004(2) 0.014(2) -0.006(2)
C22 0.042(3) 0.046(3) 0.043(3) 0.005(2) 0.007(2) 0.009(2)
C14 0.053(3) 0.037(3) 0.047(3) 0.010(2) 0.017(2) 0.002(2)
C30 0.056(3) 0.045(3) 0.047(3) 0.017(2) 0.019(3) 0.005(2)
C6 0.065(3) 0.040(3) 0.051(3) 0.002(2) -0.008(3) -0.010(2)

loop_
_atom_type_symbol
_atom_type_description
_atom_type_scat_dispersion_real
_atom_type_scat_dispersion_imag
_atom_type_scat_source
C C 0.0181 0.0091 'International Tables Vol C Tables 4.2.6.8 and 6.1.1.4'
H H 0.0000 0.0000 'International Tables Vol C Tables 4.2.6.8 and 6.1.1.4'
N N 0.0311 0.0180 'International Tables Vol C Tables 4.2.6.8 and 6.1.1.4'
O O 0.0492 0.0322 'International Tables Vol C Tables 4.2.6.8 and 6.1.1.4'
Cl Cl 0.3639 0.7018 'International Tables Vol C Tables 4.2.6.8 and 6.1.1.4'

loop_
_geom_angle_atom_site_label_1
_geom_angle_atom_site_label_2
_geom_angle_atom_site_label_3
_geom_angle
C1 N1 C2 125.1(3)
C1 N1 H1 117.5
C2 N1 H1 117.5
C17 N7 C18 125.6(3)
C17 N7 H7 117.2
C18 N7 H7 117.2
C1 N2 C4 117.3(3)
C20 N8 C17 117.0(3)
C7 N3 C10 112.2(3)
C7 N3 H3A 109.2
C10 N3 H3A 109.2
C7 N3 H3B 109.2
C10 N3 H3B 109.2
H3A N3 H3B 107.9
C11 N4 C9 117.6(3)
C11 N4 C8 115.6(3)
C9 N4 C8 110.1(3)
C27 N5 C25 117.8(3)
C27 N5 C24 116.5(3)
C25 N5 C24 110.9(3)
C23 N6 C26 112.2(3)
C23 N6 H6A 109.2
C26 N6 H6A 109.2
C23 N6 H6B 109.2
C26 N6 H6B 109.2
H6A N6 H6B 107.9
O1 C1 N2 121.5(4)
O1 C1 N1 120.3(4)
N2 C1 N1 118.2(4)
O3 C18 N7 119.1(4)
O3 C18 C19 125.1(4)
N7 C18 C19 115.8(3)
O4 C17 N8 121.8(4)
O4 C17 N7 120.4(4)
N8 C17 N7 117.8(4)
N2 C4 C3 128.3(4)
N2 C4 Cl1 112.1(3)
C3 C4 Cl1 119.5(3)
O2 C2 N1 119.5(4)
O2 C2 C3 124.5(4)
N1 C2 C3 116.1(3)
N8 C20 C19 129.3(4)
N8 C20 Cl2 111.7(3)
C19 C20 Cl2 119.0(3)
C16 C11 C12 118.5(4)
C16 C11 N4 122.4(4)
C12 C11 N4 118.9(4)
N4 C9 C10 109.9(4)
N4 C9 H9A 109.7
C10 C9 H9A 109.7
N4 C9 H9B 109.7
C10 C9 H9B 109.7
H9A C9 H9B 108.2
C28 C27 C32 117.7(4)
C28 C27 N5 123.4(4)
C32 C27 N5 118.8(4)
C4 C3 C2 115.0(4)
C4 C3 C5 124.6(4)
C2 C3 C5 120.4(3)
N5 C25 C26 109.5(4)
N5 C25 H25A 109.8
C26 C25 H25A 109.8
N5 C25 H25B 109.8
C26 C25 H25B 109.8
H25A C25 H25B 108.2
C20 C19 C18 114.5(4)
C20 C19 C21 124.4(4)
C18 C19 C21 121.1(4)
N6 C23 C24 110.4(4)
N6 C23 H23A 109.6
C24 C23 H23A 109.6
N6 C23 H23B 109.6
C24 C23 H23B 109.6
H23A C23 H23B 108.1
C19 C21 C22 113.2(4)
C19 C21 H21A 108.9
C22 C21 H21A 108.9
C19 C21 H21B 108.9
C22 C21 H21B 108.9
H21A C21 H21B 107.8
C29 C28 C27 121.0(5)
C29 C28 H28 119.5
C27 C28 H28 119.5
N3 C10 C9 110.7(3)
N3 C10 H10A 109.5
C9 C10 H10A 109.5
N3 C10 H10B 109.5
C9 C10 H10B 109.5
H10A C10 H10B 108.1
C3 C5 C6 113.3(4)
C3 C5 H5A 108.9
C6 C5 H5A 108.9
C3 C5 H5B 108.9
C6 C5 H5B 108.9
H5A C5 H5B 107.7
N3 C7 C8 110.3(3)
N3 C7 H7A 109.6
C8 C7 H7A 109.6
N3 C7 H7B 109.6
C8 C7 H7B 109.6
H7A C7 H7B 108.1
C11 C16 C15 120.8(4)
C11 C16 H16 119.6
C15 C16 H16 119.6
C14 C15 C16 120.3(4)
C14 C15 H15 119.8
C16 C15 H15 119.8
N6 C26 C25 109.6(3)
N6 C26 H26A 109.8
C25 C26 H26A 109.8
N6 C26 H26B 109.8
C25 C26 H26B 109.8
H26A C26 H26B 108.2
C13 C12 C11 120.0(4)
C13 C12 H12 120.0
C11 C12 H12 120.0
N4 C8 C7 110.1(3)
N4 C8 H8A 109.6
C7 C8 H8A 109.6
N4 C8 H8B 109.6
C7 C8 H8B 109.6
H8A C8 H8B 108.2
C31 C32 C27 121.1(4)
C31 C32 H32 119.5
C27 C32 H32 119.5
N5 C24 C23 110.1(3)
N5 C24 H24A 109.6
C23 C24 H24A 109.6
N5 C24 H24B 109.6
C23 C24 H24B 109.6
H24A C24 H24B 108.1
C30 C29 C28 120.1(5)
C30 C29 H29 120.0
C28 C29 H29 120.0
C32 C31 C30 120.7(5)
C32 C31 H31 119.6
C30 C31 H31 119.6
C14 C13 C12 121.3(4)
C14 C13 H13 119.3
C12 C13 H13 119.3
C21 C22 H22A 109.5
C21 C22 H22B 109.5
H22A C22 H22B 109.5
C21 C22 H22C 109.5
H22A C22 H22C 109.5
H22B C22 H22C 109.5
C13 C14 C15 119.0(4)
C13 C14 H14 120.5
C15 C14 H14 120.5
C29 C30 C31 119.4(4)
C29 C30 H30 120.3
C31 C30 H30 120.3
C5 C6 H6C 109.5
C5 C6 H6D 109.5
H6C C6 H6D 109.5
C5 C6 H6E 109.5
H6C C6 H6E 109.5
H6D C6 H6E 109.5

loop_
_geom_bond_atom_site_label_1
_geom_bond_atom_site_label_2
_geom_bond_distance
Cl2 C20 1.758(4)
Cl1 C4 1.747(4)
O1 C1 1.249(5)
O2 C2 1.248(5)
O3 C18 1.249(5)
N1 C1 1.382(5)
N1 C2 1.384(5)
N1 H1 0.8600
O4 C17 1.243(5)
N7 C17 1.380(5)
N7 C18 1.388(5)
N7 H7 0.8600
N2 C1 1.347(5)
N2 C4 1.351(5)
N8 C20 1.342(5)
N8 C17 1.354(5)
N3 C7 1.478(5)
N3 C10 1.487(5)
N3 H3A 0.8900
N3 H3B 0.8900
N4 C11 1.419(5)
N4 C9 1.467(5)
N4 C8 1.475(5)
N5 C27 1.410(5)
N5 C25 1.454(5)
N5 C24 1.468(5)
N6 C23 1.482(5)
N6 C26 1.495(5)
N6 H6A 0.8900
N6 H6B 0.8900
C18 C19 1.436(6)
C4 C3 1.359(6)
C2 C3 1.440(6)
C20 C19 1.362(6)
C11 C16 1.385(6)
C11 C12 1.400(6)
C9 C10 1.505(6)
C9 H9A 0.9700
C9 H9B 0.9700
C27 C28 1.398(6)
C27 C32 1.399(6)
C3 C5 1.505(6)
C25 C26 1.514(6)
C25 H25A 0.9700
C25 H25B 0.9700
C19 C21 1.509(6)
C23 C24 1.508(6)
C23 H23A 0.9700
C23 H23B 0.9700
C21 C22 1.517(6)
C21 H21A 0.9700
C21 H21B 0.9700
C28 C29 1.386(6)
C28 H28 0.9300
C10 H10A 0.9700
C10 H10B 0.9700
C5 C6 1.508(6)
C5 H5A 0.9700
C5 H5B 0.9700
C7 C8 1.513(6)
C7 H7A 0.9700
C7 H7B 0.9700
C16 C15 1.388(6)
C16 H16 0.9300
C15 C14 1.385(7)
C15 H15 0.9300
C26 H26A 0.9700
C26 H26B 0.9700
C12 C13 1.380(6)
C12 H12 0.9300
C8 H8A 0.9700
C8 H8B 0.9700
C32 C31 1.371(6)
C32 H32 0.9300
C24 H24A 0.9700
C24 H24B 0.9700
C29 C30 1.383(7)
C29 H29 0.9300
C31 C30 1.383(7)
C31 H31 0.9300
C13 C14 1.374(7)
C13 H13 0.9300
C22 H22A 0.9600
C22 H22B 0.9600
C22 H22C 0.9600
C14 H14 0.9300
C30 H30 0.9300
C6 H6C 0.9600
C6 H6D 0.9600
C6 H6E 0.9600

loop_
_geom_hbond_atom_site_label_D
_geom_hbond_atom_site_label_H
_geom_hbond_atom_site_label_A
_geom_hbond_site_symmetry_A
_geom_hbond_distance_DH
_geom_hbond_distance_HA
_geom_hbond_distance_DA
_geom_hbond_angle_DHA
N1 H1 O2 3_647 0.86 2.00 2.859(4) 173
N3 H3A O1 1_565 0.89 2.83 3.465(4) 129
N6 H6A O4 1_545 0.89 1.81 2.681(5) 165
N7 H7 O3 3_767 0.86 2.02 2.873(4) 174
N3 H3A N2 1_565 0.89 1.92 2.808(4) 174
N6 H6B N8 2_746 0.89 1.92 2.798(5) 169
C10 H10B O2 4_565 0.97 2.46 3.355(5) 154
C26 H26A O3 3_757 0.97 2.58 3.444(5) 147
C16 H16 Cl2 2_756 0.93 2.80 3.462(4) 129

loop_
_geom_torsion_atom_site_label_1
_geom_torsion_atom_site_label_2
_geom_torsion_atom_site_label_3
_geom_torsion_atom_site_label_4
_geom_torsion
C4 N2 C1 O1 179.0(4)
C4 N2 C1 N1 -0.6(6)
C2 N1 C1 O1 -178.9(4)
C2 N1 C1 N2 0.7(6)
C17 N7 C18 O3 -179.1(4)
C17 N7 C18 C19 0.9(6)
C20 N8 C17 O4 179.6(4)
C20 N8 C17 N7 -0.8(6)
C18 N7 C17 O4 179.9(4)
C18 N7 C17 N8 0.3(6)
C1 N2 C4 C3 1.1(7)
C1 N2 C4 Cl1 -177.7(3)
C1 N1 C2 O2 179.0(4)
C1 N1 C2 C3 -1.0(6)
C17 N8 C20 C19 0.1(7)
C17 N8 C20 Cl2 177.9(3)
C9 N4 C11 C16 8.8(6)
C8 N4 C11 C16 -124.1(4)
C9 N4 C11 C12 -167.1(4)
C8 N4 C11 C12 60.0(5)
C11 N4 C9 C10 164.1(3)
C8 N4 C9 C10 -60.6(4)
C25 N5 C27 C28 -13.7(6)
C24 N5 C27 C28 121.7(4)
C25 N5 C27 C32 161.5(4)
C24 N5 C27 C32 -63.1(5)
N2 C4 C3 C2 -1.4(7)
Cl1 C4 C3 C2 177.3(3)
N2 C4 C3 C5 -178.3(4)
Cl1 C4 C3 C5 0.4(6)
O2 C2 C3 C4 -178.8(4)
N1 C2 C3 C4 1.2(6)
O2 C2 C3 C5 -1.7(6)
N1 C2 C3 C5 178.3(4)
C27 N5 C25 C26 -160.5(3)
C24 N5 C25 C26 61.7(4)
N8 C20 C19 C18 1.1(7)
Cl2 C20 C19 C18 -176.5(3)
N8 C20 C19 C21 -179.6(4)
Cl2 C20 C19 C21 2.8(6)
O3 C18 C19 C20 178.5(4)
N7 C18 C19 C20 -1.4(6)
O3 C18 C19 C21 -0.9(7)
N7 C18 C19 C21 179.2(4)
C26 N6 C23 C24 -53.9(5)
C20 C19 C21 C22 76.2(6)
C18 C19 C21 C22 -104.4(5)
C32 C27 C28 C29 -1.8(6)
N5 C27 C28 C29 173.5(4)
C7 N3 C10 C9 -54.1(4)
N4 C9 C10 N3 56.9(4)
C4 C3 C5 C6 84.3(5)
C2 C3 C5 C6 -92.5(5)
C10 N3 C7 C8 53.7(4)
C12 C11 C16 C15 1.2(6)
N4 C11 C16 C15 -174.7(4)
C11 C16 C15 C14 -0.7(7)
C23 N6 C26 C25 54.9(5)
N5 C25 C26 N6 -58.0(4)
C16 C11 C12 C13 -0.4(6)
N4 C11 C12 C13 175.6(4)
C11 N4 C8 C7 -163.1(4)
C9 N4 C8 C7 60.6(4)
N3 C7 C8 N4 -56.5(4)
C28 C27 C32 C31 1.5(6)
N5 C27 C32 C31 -174.0(4)
C27 N5 C24 C23 161.1(4)
C25 N5 C24 C23 -60.5(5)
N6 C23 C24 N5 55.5(4)
C27 C28 C29 C30 1.2(7)
C27 C32 C31 C30 -0.6(7)
C11 C12 C13 C14 -0.8(7)
C12 C13 C14 C15 1.3(7)
C16 C15 C14 C13 -0.5(7)
C28 C29 C30 C31 -0.3(7)
C32 C31 C30 C29 0.0(7)

_cod_database_fobs_code 2240946
